data_7151572
loop_
_publ_author_name
'Emmerson, Daniel P. G.'
'Villard, Renaud'
'Mugnaini, Claudia'
'Batsanov, Andrei'
'Howard, Judith A. K.'
'Hems, William P.'
'Tooze, Robert P.'
'Davis, Benjamin G.'

_publ_section_title
;
 Precise structure activity relationships in asymmetric catalysis using
 carbohydrate scaffolds to allow ready fine tuning:
 dialkylzinc?aldehyde additionsThis is one of a number of contributions
 from the current members of the Dyson Perrins Laboratory to mark the
 end of almost 90 years of organic chemistry research in that building,
 as all its current academic staff move across South Parks Road to a
 new purpose-built laboratory.
;
_journal_issue 21
_journal_name_full 'Organic &amp;  Biomolecular Chemistry'
_journal_page_first 3826
_journal_paper_doi 10.1039/b309715n
_journal_volume 1
_journal_year 2003
_chemical_absolute_configuration syn
_chemical_formula_sum 'C21 H25 N O5'
_chemical_formula_weight 371.42
_chemical_melting_point 444.15
_chemical_name_systematic
;
methyl 2-N-benzylamino-4,6-O-benzylidene-2-deoxy-\a-D-glucopyranoside
;
_chemical_optical_rotation '[\a]^25^~D~ +22 (c 0.70, CHCl~3~)'
_space_group_IT_number 4
_symmetry_cell_setting monoclinic
_symmetry_space_group_name_Hall 'P 2yb'
_symmetry_space_group_name_H-M 'P 1 21 1'
_atom_sites_solution_hydrogens difmap
_atom_sites_solution_primary direct
_atom_sites_solution_secondary difmap
_audit_creation_method SHELXL-97
_cell_angle_alpha 90.00
_cell_angle_beta 98.00(1)
_cell_angle_gamma 90.00
_cell_formula_units_Z 2
_cell_length_a 6.444(1)
_cell_length_b 11.612(2)
_cell_length_c 12.764(2)
_cell_measurement_reflns_used 941
_cell_measurement_temperature 120(2)
_cell_measurement_theta_max 25.1
_cell_measurement_theta_min 12.0
_cell_volume 945.8(3)
_computing_cell_refinement 'Bruker SMART'
_computing_data_collection 'Bruker SMART'
_computing_data_reduction 'Bruker SHELXTL'
_computing_molecular_graphics 'Bruker SHELXTL'
_computing_publication_material 'Bruker SHELXTL'
_computing_structure_refinement 'SHELXL-97 (Sheldrick, 1997)'
_computing_structure_solution 'SHELXS-97 (Sheldrick, 1990)'
_diffrn_ambient_temperature 120(2)
_diffrn_detector_area_resol_mean 8
_diffrn_measured_fraction_theta_full 0.997
_diffrn_measured_fraction_theta_max 0.997
_diffrn_measurement_device_type 'SMART 1K CCD area detector'
_diffrn_measurement_method '\W scans'
_diffrn_radiation_monochromator graphite
_diffrn_radiation_source 'fine-focus sealed tube'
_diffrn_radiation_type MoK\a
_diffrn_radiation_wavelength 0.71073
_diffrn_reflns_av_R_equivalents 0.0226
_diffrn_reflns_av_sigmaI/netI 0.0132
_diffrn_reflns_limit_h_max 8
_diffrn_reflns_limit_h_min -8
_diffrn_reflns_limit_k_max 15
_diffrn_reflns_limit_k_min -15
_diffrn_reflns_limit_l_max 17
_diffrn_reflns_limit_l_min -17
_diffrn_reflns_number 11594
_diffrn_reflns_theta_full 29.00
_diffrn_reflns_theta_max 29.0
_diffrn_reflns_theta_min 1.6
_diffrn_standards_decay_% 0
_exptl_absorpt_coefficient_mu 0.093
_exptl_absorpt_correction_type none
_exptl_crystal_colour colourless
_exptl_crystal_density_diffrn 1.304
_exptl_crystal_density_meas ?
_exptl_crystal_density_method 'not measured'
_exptl_crystal_description prism
_exptl_crystal_F_000 396
_exptl_crystal_size_max 0.22
_exptl_crystal_size_mid 0.44
_exptl_crystal_size_min 0.67
_refine_diff_density_max 0.304
_refine_diff_density_min -0.190
_refine_diff_density_rms 0.038
_refine_ls_abs_structure_details
;
undeterminable, Friedel pairs merged, all \Df'' set to 0
;
_refine_ls_extinction_method none
_refine_ls_goodness_of_fit_ref 1.064
_refine_ls_hydrogen_treatment mixed
_refine_ls_matrix_type full
_refine_ls_number_parameters 259
_refine_ls_number_reflns 2625
_refine_ls_number_restraints 1
_refine_ls_restrained_S_all 1.064
_refine_ls_R_factor_all 0.0358
_refine_ls_R_factor_gt 0.0344
_refine_ls_shift/su_max 0.001
_refine_ls_shift/su_mean 0.000
_refine_ls_structure_factor_coef Fsqd
_refine_ls_weighting_details 'calc w=1/[\s^2^(Fo^2^)+(0.0566P)^2^+0.1812P] where P=(Fo^2^+2Fc^2^)/3'
_refine_ls_weighting_scheme calc
_refine_ls_wR_factor_gt 0.0932
_refine_ls_wR_factor_ref 0.0948
_reflns_Friedel_coverage 0.894
_reflns_number_gt 2537
_reflns_number_total 2625
_reflns_threshold_expression I>2\s(I)
_cod_data_source_file b309715n.txt
_cod_data_source_block 4f
_cod_depositor_comments
;
The following automatic conversions were performed:
'_symmetry_cell_setting' value 'Monoclinic' changed to 'monoclinic'
according to '/home/adriana/struct/CIF-dictionaries/cif_core.dic'
dictionary named 'cif_core.dic' version 2.4.1 from 2010-06-29.

Automatic conversion script
Id: cif_fix_enum 1555 2011-01-17 13:19:09Z saulius 

The following automatic conversions were performed:

'_chemical_melting_point' value '171\% C' was changed to '444.15' -
it was converted from degrees Celsius(C) to Kelvins(K).

Automatic conversion script
Id: cif_fix_values 1569 2011-02-09 13:29:24Z adriana 

The following automatic conversions were performed:

'_exptl_crystal_density_meas' value 'Not_measured' was changed to '?'
- the value is perceived as not measured.

Automatic conversion script
Id: cif_fix_values 3008 2015-01-20 13:52:24Z robertas 
;
_cod_original_sg_symbol_H-M P2(1)
_cod_database_code 7151572

loop_
_symmetry_equiv_pos_as_xyz
'x, y, z'
'-x, y+1/2, -z'

loop_
_atom_site_label
_atom_site_type_symbol
_atom_site_fract_x
_atom_site_fract_y
_atom_site_fract_z
_atom_site_U_iso_or_equiv
_atom_site_adp_type
_atom_site_occupancy
_atom_site_symmetry_multiplicity
_atom_site_calc_flag
_atom_site_refinement_flags
_atom_site_disorder_assembly
_atom_site_disorder_group
O1 O 0.87057(19) 0.80757(12) 0.31504(10) 0.0260(3) Uani 1 1 d . . .
O3 O 0.36448(18) 0.58452(12) 0.15243(10) 0.0248(3) Uani 1 1 d . . .
H03 H 0.266(5) 0.623(3) 0.168(2) 0.045(8) Uiso 1 1 d . . .
O4 O 0.62436(17) 0.43659(10) 0.29455(9) 0.0207(2) Uani 1 1 d . . .
O5 O 0.99652(17) 0.65221(10) 0.22502(9) 0.0215(2) Uani 1 1 d . . .
O6 O 0.96514(18) 0.37808(11) 0.36368(10) 0.0257(3) Uani 1 1 d . . .
N N 0.4995(2) 0.82660(14) 0.16797(13) 0.0251(3) Uani 1 1 d . . .
H1N H 0.505(4) 0.855(3) 0.236(2) 0.041(7) Uiso 1 1 d . . .
C1 C 0.8708(2) 0.75448(15) 0.21589(13) 0.0215(3) Uani 1 1 d . . .
H1 H 0.9318 0.8096 0.1683 0.026 Uiso 1 1 d R . .
C2 C 0.6424(2) 0.72822(14) 0.16722(13) 0.0203(3) Uani 1 1 d . . .
H2 H 0.6454 0.7076 0.0914 0.024 Uiso 1 1 d R . .
C3 C 0.5465(2) 0.62464(14) 0.21891(12) 0.0194(3) Uani 1 1 d . . .
H3 H 0.5087 0.6477 0.2893 0.023 Uiso 1 1 d R . .
C4 C 0.7020(2) 0.52625(14) 0.23275(12) 0.0187(3) Uani 1 1 d . . .
H4 H 0.7201 0.4948 0.1617 0.022 Uiso 1 1 d R . .
C5 C 0.9135(2) 0.56650(14) 0.28877(13) 0.0199(3) Uani 1 1 d . . .
H5 H 0.8961 0.6000 0.3592 0.024 Uiso 1 1 d R . .
C6 C 1.0608(3) 0.46352(16) 0.30387(15) 0.0255(3) Uani 1 1 d . . .
H61 H 1.1982 0.4872 0.3425 0.033 Uiso 1 1 d R . .
H62 H 1.0834 0.4317 0.2344 0.033 Uiso 1 1 d R . .
C7 C 0.7671(2) 0.34331(14) 0.30874(13) 0.0207(3) Uani 1 1 d . . .
H7 H 0.7875 0.3122 0.2378 0.025 Uiso 1 1 d R . .
C8 C 1.0745(3) 0.8499(2) 0.35823(18) 0.0354(4) Uani 1 1 d . . .
H81 H 1.1204(14) 0.9066(14) 0.3108(10) 0.048(4) Uiso 1 1 d R . .
H82 H 1.0673(6) 0.8851(14) 0.4264(13) 0.048(4) Uiso 1 1 d R . .
H83 H 1.1731(18) 0.7866(11) 0.3667(12) 0.048(4) Uiso 1 1 d R . .
C9A C 0.5462(4) 0.9212(2) 0.0997(3) 0.0383(6) Uani 0.85 1 d P . .
H91A H 0.6857 0.9541 0.1256 0.050 Uiso 0.85 1 d PR . .
H92 H 0.5499 0.8909 0.0275 0.050 Uiso 1 1 d R . .
C9B C 0.454(3) 0.8968(18) 0.0731(15) 0.048(4) Uiso 0.15 1 d P . .
H91B H 0.3741 0.8359 -0.0029 0.062 Uiso 0.15 1 d PR . .
C11 C 0.3780(3) 1.01418(17) 0.09476(15) 0.0283(4) Uani 1 1 d . . .
C12 C 0.4373(3) 1.1222(2) 0.13300(15) 0.0337(4) Uani 1 1 d . . .
H12 H 0.5799 1.1355 0.1608 0.040 Uiso 1 1 d R . .
C13 C 0.2963(4) 1.21191(19) 0.13156(18) 0.0420(5) Uani 1 1 d . . .
H13 H 0.3408 1.2848 0.1601 0.050 Uiso 1 1 d R . .
C14 C 0.0904(4) 1.1943(2) 0.08911(18) 0.0451(6) Uani 1 1 d . . .
H14 H -0.0075 1.2558 0.0870 0.054 Uiso 1 1 d R . .
C15 C 0.0242(3) 1.0867(3) 0.04857(17) 0.0451(6) Uani 1 1 d . . .
H15 H -0.1176 1.0743 0.0188 0.054 Uiso 1 1 d R . .
C16 C 0.1697(3) 0.9957(2) 0.05250(16) 0.0366(5) Uani 1 1 d . . .
H16 H 0.1264 0.9217 0.0263 0.044 Uiso 1 1 d R . .
C21 C 0.6753(2) 0.25011(15) 0.37060(12) 0.0206(3) Uani 1 1 d . . .
C22 C 0.4871(3) 0.26667(15) 0.41065(14) 0.0242(3) Uani 1 1 d . . .
H22 H 0.4184 0.3392 0.4022 0.029 Uiso 1 1 d R . .
C23 C 0.3982(3) 0.17788(17) 0.46293(15) 0.0291(4) Uani 1 1 d . . .
H23 H 0.2716 0.1908 0.4914 0.035 Uiso 1 1 d R . .
C24 C 0.4944(3) 0.07056(17) 0.47374(15) 0.0316(4) Uani 1 1 d . . .
H24 H 0.4325 0.0096 0.5082 0.038 Uiso 1 1 d R . .
C25 C 0.6832(3) 0.05319(18) 0.43367(17) 0.0347(4) Uani 1 1 d . . .
H25 H 0.7499 -0.0199 0.4409 0.042 Uiso 1 1 d R . .
C26 C 0.7738(3) 0.14230(17) 0.38303(15) 0.0300(4) Uani 1 1 d . . .
H26 H 0.9027 0.1300 0.3565 0.036 Uiso 1 1 d R . .

loop_
_atom_site_aniso_label
_atom_site_aniso_U_11
_atom_site_aniso_U_22
_atom_site_aniso_U_33
_atom_site_aniso_U_23
_atom_site_aniso_U_13
_atom_site_aniso_U_12
O1 0.0223(5) 0.0269(6) 0.0291(6) -0.0063(5) 0.0049(5) -0.0001(5)
O3 0.0130(5) 0.0310(6) 0.0299(6) 0.0023(5) 0.0009(4) 0.0015(5)
O4 0.0172(5) 0.0212(5) 0.0243(5) 0.0041(4) 0.0047(4) 0.0030(4)
O5 0.0162(5) 0.0224(6) 0.0271(6) 0.0007(5) 0.0067(4) 0.0013(4)
O6 0.0173(5) 0.0259(6) 0.0324(6) 0.0043(5) -0.0016(4) 0.0019(5)
N 0.0225(7) 0.0250(7) 0.0290(7) 0.0044(6) 0.0078(5) 0.0066(6)
C1 0.0167(7) 0.0228(7) 0.0256(7) -0.0002(6) 0.0056(5) 0.0030(6)
C2 0.0166(6) 0.0219(7) 0.0232(7) 0.0024(6) 0.0052(5) 0.0033(6)
C3 0.0134(6) 0.0243(7) 0.0208(7) 0.0026(6) 0.0035(5) 0.0017(5)
C4 0.0150(6) 0.0210(7) 0.0204(6) 0.0017(6) 0.0040(5) 0.0020(5)
C5 0.0157(7) 0.0217(7) 0.0225(7) 0.0007(6) 0.0030(5) 0.0020(6)
C6 0.0161(7) 0.0257(8) 0.0345(9) 0.0024(7) 0.0028(6) 0.0026(6)
C7 0.0177(7) 0.0212(7) 0.0232(7) -0.0004(6) 0.0030(5) 0.0037(6)
C8 0.0252(9) 0.0397(11) 0.0404(10) -0.0143(9) 0.0011(7) -0.0019(8)
C9A 0.0315(12) 0.0263(11) 0.0630(17) 0.0200(11) 0.0277(12) 0.0112(10)
C11 0.0326(9) 0.0246(8) 0.0292(8) 0.0072(7) 0.0095(7) 0.0073(7)
C12 0.0337(10) 0.0390(11) 0.0270(8) 0.0019(8) -0.0013(7) 0.0001(8)
C13 0.0656(15) 0.0275(10) 0.0356(10) -0.0022(8) 0.0160(10) 0.0061(10)
C14 0.0509(13) 0.0479(13) 0.0408(11) 0.0192(10) 0.0219(10) 0.0284(11)
C15 0.0236(9) 0.0805(18) 0.0307(9) 0.0178(11) 0.0019(7) -0.0026(11)
C16 0.0415(11) 0.0407(11) 0.0290(9) -0.0013(8) 0.0103(8) -0.0134(9)
C21 0.0196(7) 0.0210(7) 0.0204(7) 0.0006(6) 0.0001(5) 0.0019(6)
C22 0.0213(7) 0.0230(8) 0.0285(8) 0.0029(6) 0.0041(6) 0.0034(6)
C23 0.0257(8) 0.0301(9) 0.0321(9) 0.0066(7) 0.0066(7) 0.0021(7)
C24 0.0358(9) 0.0274(9) 0.0315(9) 0.0100(7) 0.0049(8) 0.0019(8)
C25 0.0420(11) 0.0253(9) 0.0382(10) 0.0082(8) 0.0103(8) 0.0113(8)
C26 0.0305(9) 0.0285(9) 0.0321(8) 0.0040(7) 0.0079(7) 0.0093(8)

loop_
_atom_type_symbol
_atom_type_description
_atom_type_scat_dispersion_real
_atom_type_scat_dispersion_imag
_atom_type_scat_source
C C 0.0033 0.0000 'International Tables Vol C Tables 4.2.6.8 and 6.1.1.4'
H H 0.0000 0.0000 'International Tables Vol C Tables 4.2.6.8 and 6.1.1.4'
N N 0.0061 0.0000 'International Tables Vol C Tables 4.2.6.8 and 6.1.1.4'
O O 0.0106 0.0000 'International Tables Vol C Tables 4.2.6.8 and 6.1.1.4'

loop_
_exptl_crystal_face_index_h
_exptl_crystal_face_index_k
_exptl_crystal_face_index_l
_exptl_crystal_face_perp_dist
0.00 0.00 -1.00 0.1100
0.00 0.00 1.00 0.1100
0.00 -1.00 -1.00 0.1600
1.00 0.00 0.00 0.3300
-1.00 0.00 0.00 0.3300
0.00 1.00 -1.00 0.1200

loop_
_geom_angle_atom_site_label_1
_geom_angle_atom_site_label_2
_geom_angle_atom_site_label_3
_geom_angle
_geom_angle_site_symmetry_1
_geom_angle_site_symmetry_3
_geom_angle_publ_flag
C1 O1 C8 112.25(13) . . ?
C7 O4 C4 110.78(11) . . ?
C1 O5 C5 111.70(12) . . ?
C7 O6 C6 110.73(12) . . ?
C9B N C9A 27.8(8) . . ?
C9B N C2 118.9(8) . . ?
C9A N C2 113.58(14) . . ?
O1 C1 O5 111.17(13) . . ?
O1 C1 C2 109.10(13) . . ?
O5 C1 C2 111.40(13) . . ?
N C2 C3 108.38(12) . . ?
N C2 C1 114.01(14) . . ?
C3 C2 C1 113.43(13) . . ?
O3 C3 C4 107.39(14) . . ?
O3 C3 C2 110.20(13) . . ?
C4 C3 C2 109.93(12) . . ?
O4 C4 C3 109.61(11) . . ?
O4 C4 C5 108.77(12) . . ?
C3 C4 C5 110.97(13) . . ?
O5 C5 C4 109.06(12) . . ?
O5 C5 C6 109.97(13) . . ?
C4 C5 C6 108.67(13) . . ?
O6 C6 C5 107.61(13) . . ?
O4 C7 O6 111.53(13) . . ?
O4 C7 C21 108.72(12) . . ?
O6 C7 C21 109.57(13) . . ?
C9B C9A N 75.8(17) . . ?
C9B C9A C11 73.6(17) . . ?
N C9A C11 110.67(16) . . ?
C9A C9B N 76.4(16) . . ?
C9A C9B C11 79.5(18) . . ?
N C9B C11 113.0(13) . . ?
C12 C11 C16 118.79(19) . . ?
C12 C11 C9B 144.6(8) . . ?
C16 C11 C9B 96.5(8) . . ?
C12 C11 C9A 117.9(2) . . ?
C16 C11 C9A 123.3(2) . . ?
C9B C11 C9A 26.8(8) . . ?
C11 C12 C13 122.10(19) . . ?
C14 C13 C12 119.3(2) . . ?
C13 C14 C15 120.4(2) . . ?
C14 C15 C16 119.35(19) . . ?
C11 C16 C15 120.0(2) . . ?
C22 C21 C26 119.01(16) . . ?
C22 C21 C7 121.18(14) . . ?
C26 C21 C7 119.70(15) . . ?
C21 C22 C23 120.68(16) . . ?
C24 C23 C22 120.22(17) . . ?
C23 C24 C25 119.44(18) . . ?
C26 C25 C24 120.37(18) . . ?
C25 C26 C21 120.25(17) . . ?

loop_
_geom_bond_atom_site_label_1
_geom_bond_atom_site_label_2
_geom_bond_distance
_geom_bond_site_symmetry_2
_geom_bond_publ_flag
O1 C1 1.408(2) . ?
O1 C8 1.439(2) . ?
O3 C3 1.4270(19) . ?
O4 C7 1.4162(18) . ?
O4 C4 1.4374(19) . ?
O5 C1 1.4330(19) . ?
O5 C5 1.4353(19) . ?
O6 C7 1.4265(19) . ?
O6 C6 1.442(2) . ?
N C9B 1.46(2) . ?
N C9A 1.460(3) . ?
N C2 1.468(2) . ?
C1 C2 1.547(2) . ?
C2 C3 1.542(2) . ?
C3 C4 1.514(2) . ?
C4 C5 1.522(2) . ?
C5 C6 1.522(2) . ?
C7 C21 1.508(2) . ?
C9A C9B 0.70(2) . ?
C9A C11 1.525(3) . ?
C9B C11 1.49(2) . ?
C11 C12 1.380(3) . ?
C11 C16 1.392(3) . ?
C12 C13 1.381(3) . ?
C13 C14 1.377(4) . ?
C14 C15 1.396(4) . ?
C15 C16 1.409(4) . ?
C21 C22 1.393(2) . ?
C21 C26 1.403(2) . ?
C22 C23 1.394(2) . ?
C23 C24 1.390(3) . ?
C24 C25 1.398(3) . ?
C25 C26 1.391(3) . ?

loop_
_geom_hbond_atom_site_label_D
_geom_hbond_atom_site_label_H
_geom_hbond_atom_site_label_A
_geom_hbond_distance_DH
_geom_hbond_distance_HA
_geom_hbond_distance_DA
_geom_hbond_angle_DHA
_geom_hbond_site_symmetry_A
N H1N O1 0.93(3) 2.49(3) 2.836(2) 102.1(19) .
O3 H03 O5 0.82(3) 2.00(3) 2.7766(17) 156(3) 1_455
